data_2013053
loop_
_publ_author_name
'Thu\'ery, Pierre'
'Masci, Bernardo'

_publ_section_title
;
 Dihydro[2.2.2]cryptand
 di-\m-hydroxo-bis[bis(nitrato-\k^2^<i>O</i>,<i>O</i>')dioxouranium(VI)]
 monohydrate
;
_journal_issue 11
_journal_name_full 'Acta Crystallographica Section C'
_journal_page_first m556
_journal_page_last m558
_journal_paper_doi 10.1107/S0108270102018759
_journal_volume 58
_journal_year 2002
_chemical_formula_iupac '(C18 H38 N2 O6) [U2 O4 (N O3)4 (O H)2] , H2 O'
_chemical_formula_moiety 'C18 H38 N2 O6 2+ , H2 N4 O18 U2 2- , H2 O'
_chemical_formula_sum 'C18 H42 N6 O25 U2'
_chemical_formula_weight 1218.64
_chemical_name_systematic
;
Dihydro[2.2.2]cryptand (2+)
di-\m-hydroxo-bis[bis(nitrato-\k^2^O,O')dioxouranium(VI)]
monohydrate
;
_space_group_IT_number 2
_symmetry_cell_setting triclinic
_symmetry_space_group_name_Hall '-P 1'
_symmetry_space_group_name_H-M 'P -1'
_atom_sites_solution_hydrogens geom
_atom_sites_solution_primary direct
_atom_sites_solution_secondary difmap
_audit_creation_method SHELXL97
_cell_angle_alpha 86.528(3)
_cell_angle_beta 82.042(3)
_cell_angle_gamma 74.826(3)
_cell_formula_units_Z 2
_cell_length_a 9.0595(5)
_cell_length_b 9.8517(5)
_cell_length_c 20.8019(12)
_cell_measurement_reflns_used 12164
_cell_measurement_temperature 100(2)
_cell_measurement_theta_max 25.68
_cell_measurement_theta_min 2.79
_cell_volume 1774.04(17)
_computing_cell_refinement 'DENZO-SMN (Otwinowski & Minor, 1997)'
_computing_data_collection 'KappaCCD Server Software (Nonius, 1997)'
_computing_data_reduction DENZO-SMN
_computing_molecular_graphics 'SHELXTL (Bruker, 1999)'
_computing_publication_material 'SHELXTL and PARST97 (Nardelli, 1995)'
_computing_structure_refinement 'SHELXL97 (Sheldrick, 1997)'
_computing_structure_solution 'SHELXS97 (Sheldrick, 1997)'
_diffrn_ambient_temperature 100(2)
_diffrn_measured_fraction_theta_full 0.924
_diffrn_measured_fraction_theta_max 0.924
_diffrn_measurement_device_type 'Nonius KappaCCD area-detector'
_diffrn_measurement_method \f
_diffrn_radiation_monochromator graphite
_diffrn_radiation_source 'fine-focus sealed tube'
_diffrn_radiation_type MoK\a
_diffrn_radiation_wavelength 0.71073
_diffrn_reflns_av_R_equivalents 0.039
_diffrn_reflns_av_sigmaI/netI 0.061
_diffrn_reflns_limit_h_max 11
_diffrn_reflns_limit_h_min -11
_diffrn_reflns_limit_k_max 12
_diffrn_reflns_limit_k_min -12
_diffrn_reflns_limit_l_max 25
_diffrn_reflns_limit_l_min -25
_diffrn_reflns_number 12164
_diffrn_reflns_theta_full 25.68
_diffrn_reflns_theta_max 25.68
_diffrn_reflns_theta_min 2.79
_diffrn_standards_decay_% none
_diffrn_standards_interval_time 0
_exptl_absorpt_coefficient_mu 9.218
_exptl_absorpt_correction_T_max 0.398
_exptl_absorpt_correction_T_min 0.201
_exptl_absorpt_correction_type empirical
_exptl_absorpt_process_details '(DELABS in PLATON; Spek, 2000)'
_exptl_crystal_colour 'light yellow'
_exptl_crystal_density_diffrn 2.281
_exptl_crystal_density_meas ?
_exptl_crystal_density_method 'not measured'
_exptl_crystal_description needle
_exptl_crystal_F_000 1152
_exptl_crystal_size_max 0.3
_exptl_crystal_size_mid 0.1
_exptl_crystal_size_min 0.1
_refine_diff_density_max 0.92
_refine_diff_density_min -0.90
_refine_ls_extinction_method none
_refine_ls_goodness_of_fit_ref 1.042
_refine_ls_hydrogen_treatment constr
_refine_ls_matrix_type full
_refine_ls_number_parameters 460
_refine_ls_number_reflns 6199
_refine_ls_number_restraints 0
_refine_ls_restrained_S_all 1.042
_refine_ls_R_factor_all 0.041
_refine_ls_R_factor_gt 0.028
_refine_ls_shift/su_max 0.001
_refine_ls_shift/su_mean 0.000
_refine_ls_structure_factor_coef Fsqd
_refine_ls_weighting_details 'calc w = 1/[\s^2^(Fo^2^)]'
_refine_ls_weighting_scheme calc
_refine_ls_wR_factor_gt 0.063
_refine_ls_wR_factor_ref 0.068
_reflns_number_gt 5014
_reflns_number_total 6199
_reflns_threshold_expression I>2\s(I)
_cod_data_source_file sq1000.cif
_cod_data_source_block I
_cod_depositor_comments
;
The following automatic conversions were performed:

'_exptl_crystal_density_meas' value 'not measured' was changed to '?'
- the value is perceived as not measured.

Automatic conversion script
Id: cif_fix_values 3008 2015-01-20 13:52:24Z robertas 
;
_cod_original_sg_symbol_H-M P-1
_cod_database_code 2013053
_cod_database_fobs_code 2013053

loop_
_symmetry_equiv_pos_as_xyz
'x, y, z'
'-x, -y, -z'

loop_
_atom_site_label
_atom_site_fract_x
_atom_site_fract_y
_atom_site_fract_z
_atom_site_U_iso_or_equiv
_atom_site_adp_type
_atom_site_calc_flag
_atom_site_refinement_flags
_atom_site_occupancy
_atom_site_disorder_assembly
_atom_site_disorder_group
_atom_site_type_symbol
U1 -0.05889(2) 0.69563(2) 0.973552(10) 0.02207(7) Uani d . 1 . . U
U2 0.87830(2) 0.66955(2) 0.545312(10) 0.02116(7) Uani d . 1 . . U
O1 -0.2555(5) 0.6901(4) 0.9762(2) 0.0287(10) Uani d . 1 . . O
O2 0.1360(5) 0.7058(4) 0.9701(2) 0.0302(10) Uani d . 1 . . O
O3 -0.1093(5) 0.8079(4) 1.0834(2) 0.0327(10) Uani d . 1 . . O
O4 -0.1684(6) 0.9537(5) 1.0043(2) 0.0370(11) Uani d . 1 . . O
O5 -0.2190(6) 1.0282(5) 1.1039(2) 0.0439(12) Uani d . 1 . . O
O6 -0.1018(5) 0.8883(4) 0.8868(2) 0.0363(11) Uani d . 1 . . O
O7 -0.0176(5) 0.6778(5) 0.8499(2) 0.0360(11) Uani d . 1 . . O
O8 -0.0458(6) 0.8580(5) 0.7821(2) 0.0467(13) Uani d . 1 . . O
O9 0.0279(5) 0.4653(4) 0.94029(19) 0.0235(9) Uani d . 1 . . O
H9 0.0997 0.4541 0.8962 0.028 Uiso d R 1 . . H
O10 0.7055(5) 0.6212(4) 0.53670(19) 0.0262(9) Uani d . 1 . . O
O11 1.0469(5) 0.7248(4) 0.55390(19) 0.0276(9) Uani d . 1 . . O
O12 0.8806(5) 0.5758(4) 0.6605(2) 0.0341(10) Uani d . 1 . . O
O13 0.7440(5) 0.7888(4) 0.6499(2) 0.0294(10) Uani d . 1 . . O
O14 0.7514(6) 0.6883(5) 0.7461(2) 0.0422(12) Uani d . 1 . . O
O15 0.7237(5) 0.9269(4) 0.5400(2) 0.0307(10) Uani d . 1 . . O
O16 0.8234(5) 0.8337(4) 0.4477(2) 0.0315(10) Uani d . 1 . . O
O17 0.6683(6) 1.0462(5) 0.4504(2) 0.0373(11) Uani d . 1 . . O
O18 0.9998(5) 0.4297(4) 0.55388(19) 0.0253(9) Uani d . 1 . . O
H18 0.9445 0.3837 0.5768 0.030 Uiso d R 1 . . H
N1 -0.1692(6) 0.9345(5) 1.0652(3) 0.0294(12) Uani d . 1 . . N
N2 -0.0543(6) 0.8087(5) 0.8370(3) 0.0322(13) Uani d . 1 . . N
N3 0.7913(6) 0.6837(5) 0.6881(3) 0.0300(12) Uani d . 1 . . N
N4 0.7353(6) 0.9400(5) 0.4784(2) 0.0258(11) Uani d . 1 . . N
O19 0.4973(5) 0.1410(4) 0.86130(19) 0.0262(9) Uani d . 1 . . O
O20 0.4464(4) 0.1644(4) 0.7306(2) 0.0242(9) Uani d . 1 . . O
O21 0.8219(5) 0.2592(5) 0.74850(19) 0.0296(10) Uani d . 1 . . O
O22 0.7677(5) 0.2821(4) 0.61438(19) 0.0241(9) Uani d . 1 . . O
O23 0.4378(5) 0.5731(4) 0.83267(19) 0.0266(9) Uani d . 1 . . O
O24 0.3951(5) 0.6084(4) 0.69586(19) 0.0287(9) Uani d . 1 . . O
N5 0.6675(5) 0.3411(5) 0.8719(2) 0.0242(11) Uani d . 1 . . N
H5 0.6380 0.3348 0.8342 0.029 Uiso d R 1 . . H
N6 0.4382(5) 0.3600(5) 0.6284(2) 0.0229(11) Uani d . 1 . . N
H6 0.5181 0.3430 0.6524 0.027 Uiso d R 1 . . H
C1 0.7112(7) 0.1988(6) 0.9044(3) 0.0269(13) Uani d . 1 . . C
H1A 0.7490 0.2069 0.9450 0.032 Uiso calc R 1 . . H
H1B 0.7933 0.1369 0.8768 0.032 Uiso calc R 1 . . H
C2 0.5711(7) 0.1354(6) 0.9177(3) 0.0255(13) Uani d . 1 . . C
H2A 0.6048 0.0382 0.9325 0.031 Uiso calc R 1 . . H
H2B 0.4979 0.1867 0.9520 0.031 Uiso calc R 1 . . H
C3 0.5765(7) 0.0344(6) 0.8156(3) 0.0276(14) Uani d . 1 . . C
H3A 0.6017 -0.0567 0.8377 0.033 Uiso calc R 1 . . H
H3B 0.6718 0.0544 0.7952 0.033 Uiso calc R 1 . . H
C4 0.4744(7) 0.0326(6) 0.7654(3) 0.0272(13) Uani d . 1 . . C
H4A 0.5233 -0.0430 0.7356 0.033 Uiso calc R 1 . . H
H4B 0.3775 0.0163 0.7860 0.033 Uiso calc R 1 . . H
C5 0.3248(7) 0.1794(6) 0.6930(3) 0.0249(13) Uani d . 1 . . C
H5A 0.2331 0.1669 0.7201 0.030 Uiso calc R 1 . . H
H5B 0.3533 0.1093 0.6596 0.030 Uiso calc R 1 . . H
C6 0.2937(6) 0.3272(6) 0.6620(3) 0.0246(13) Uani d . 1 . . C
H6A 0.2214 0.3353 0.6308 0.030 Uiso calc R 1 . . H
H6B 0.2467 0.3956 0.6953 0.030 Uiso calc R 1 . . H
C7 0.8056(7) 0.3940(7) 0.8416(3) 0.0292(14) Uani d . 1 . . C
H7A 0.7693 0.4843 0.8200 0.035 Uiso calc R 1 . . H
H7B 0.8631 0.4078 0.8756 0.035 Uiso calc R 1 . . H
C8 0.9112(7) 0.2933(7) 0.7932(3) 0.0307(15) Uani d . 1 . . C
H8A 0.9890 0.3362 0.7703 0.037 Uiso calc R 1 . . H
H8B 0.9630 0.2085 0.8156 0.037 Uiso calc R 1 . . H
C9 0.9186(7) 0.1770(7) 0.6967(3) 0.0279(14) Uani d . 1 . . C
H9A 0.9747 0.0878 0.7141 0.034 Uiso calc R 1 . . H
H9B 0.9931 0.2262 0.6761 0.034 Uiso calc R 1 . . H
C10 0.8246(7) 0.1509(7) 0.6475(3) 0.0292(14) Uani d . 1 . . C
H10A 0.8875 0.0819 0.6169 0.035 Uiso calc R 1 . . H
H10B 0.7393 0.1153 0.6686 0.035 Uiso calc R 1 . . H
C11 0.6919(7) 0.2700(7) 0.5600(3) 0.0266(13) Uani d . 1 . . C
H11A 0.7536 0.1912 0.5342 0.032 Uiso calc R 1 . . H
H11B 0.6831 0.3547 0.5329 0.032 Uiso calc R 1 . . H
C12 0.5320(7) 0.2480(6) 0.5812(3) 0.0282(14) Uani d . 1 . . C
H12A 0.4790 0.2519 0.5435 0.034 Uiso calc R 1 . . H
H12B 0.5414 0.1557 0.6019 0.034 Uiso calc R 1 . . H
C13 0.5640(7) 0.4490(6) 0.9185(3) 0.0278(14) Uani d . 1 . . C
H13A 0.4762 0.4144 0.9372 0.033 Uiso calc R 1 . . H
H13B 0.6205 0.4583 0.9536 0.033 Uiso calc R 1 . . H
C14 0.5067(8) 0.5902(7) 0.8883(3) 0.0303(14) Uani d . 1 . . C
H14A 0.4313 0.6504 0.9191 0.036 Uiso calc R 1 . . H
H14B 0.5914 0.6333 0.8756 0.036 Uiso calc R 1 . . H
C15 0.3891(8) 0.7066(7) 0.7995(3) 0.0313(14) Uani d . 1 . . C
H15A 0.4788 0.7398 0.7821 0.038 Uiso calc R 1 . . H
H15B 0.3248 0.7750 0.8301 0.038 Uiso calc R 1 . . H
C16 0.3009(7) 0.6942(6) 0.7456(3) 0.0312(14) Uani d . 1 . . C
H16A 0.2157 0.6544 0.7626 0.037 Uiso calc R 1 . . H
H16B 0.2585 0.7871 0.7275 0.037 Uiso calc R 1 . . H
C17 0.3132(8) 0.6170(7) 0.6410(3) 0.0308(14) Uani d . 1 . . C
H17A 0.3032 0.7084 0.6193 0.037 Uiso calc R 1 . . H
H17B 0.2108 0.6046 0.6548 0.037 Uiso calc R 1 . . H
C18 0.4034(7) 0.5025(6) 0.5955(3) 0.0275(14) Uani d . 1 . . C
H18A 0.3451 0.5006 0.5600 0.033 Uiso calc R 1 . . H
H18B 0.4996 0.5238 0.5773 0.033 Uiso calc R 1 . . H
O25 0.2383(5) 0.3929(4) 0.8317(2) 0.0311(10) Uani d . 1 . . O
H25A 0.3124 0.4464 0.8191 0.037 Uiso d R 1 . . H
H25B 0.2970 0.3029 0.8310 0.037 Uiso d R 1 . . H

loop_
_atom_site_aniso_label
_atom_site_aniso_U_11
_atom_site_aniso_U_22
_atom_site_aniso_U_33
_atom_site_aniso_U_12
_atom_site_aniso_U_13
_atom_site_aniso_U_23
U1 0.02178(12) 0.02027(12) 0.02378(13) -0.00479(9) -0.00285(9) -0.00035(9)
U2 0.02052(12) 0.02157(13) 0.02093(12) -0.00477(9) -0.00186(9) -0.00142(9)
O1 0.027(2) 0.033(2) 0.028(2) -0.0096(19) -0.0025(19) -0.0047(19)
O2 0.028(2) 0.029(2) 0.034(2) -0.0110(19) -0.0016(19) 0.003(2)
O3 0.046(3) 0.022(2) 0.032(2) -0.009(2) -0.010(2) 0.0009(19)
O4 0.047(3) 0.025(2) 0.038(3) -0.007(2) -0.006(2) -0.002(2)
O5 0.062(3) 0.027(2) 0.040(3) -0.015(2) 0.015(2) -0.009(2)
O6 0.042(3) 0.023(2) 0.037(3) 0.001(2) -0.005(2) 0.003(2)
O7 0.043(3) 0.028(2) 0.028(2) 0.003(2) 0.002(2) 0.004(2)
O8 0.040(3) 0.050(3) 0.038(3) 0.001(2) 0.006(2) 0.020(2)
O9 0.027(2) 0.023(2) 0.022(2) -0.0112(17) 0.0020(17) -0.0021(17)
O10 0.026(2) 0.024(2) 0.029(2) -0.0083(18) -0.0047(18) 0.0006(18)
O11 0.027(2) 0.031(2) 0.026(2) -0.0091(19) -0.0025(18) -0.0007(19)
O12 0.043(3) 0.026(2) 0.028(2) -0.001(2) 0.002(2) -0.005(2)
O13 0.033(2) 0.027(2) 0.025(2) -0.0047(19) 0.0013(19) -0.0004(19)
O14 0.059(3) 0.043(3) 0.020(2) -0.010(3) 0.006(2) -0.002(2)
O15 0.035(2) 0.027(2) 0.027(2) -0.0028(19) -0.003(2) -0.0040(19)
O16 0.035(2) 0.028(2) 0.027(2) -0.001(2) -0.002(2) -0.0032(19)
O17 0.049(3) 0.024(2) 0.033(3) 0.002(2) -0.010(2) 0.003(2)
O18 0.030(2) 0.023(2) 0.022(2) -0.0073(18) -0.0014(18) 0.0045(17)
N1 0.039(3) 0.021(3) 0.028(3) -0.010(2) 0.001(2) -0.001(2)
N2 0.028(3) 0.028(3) 0.031(3) 0.004(2) 0.006(2) 0.008(3)
N3 0.035(3) 0.029(3) 0.027(3) -0.013(3) 0.002(2) -0.001(3)
N4 0.031(3) 0.021(3) 0.026(3) -0.004(2) -0.008(2) -0.001(2)
O19 0.025(2) 0.025(2) 0.026(2) -0.0040(18) -0.0008(18) -0.0039(18)
O20 0.022(2) 0.022(2) 0.028(2) -0.0066(17) -0.0033(17) 0.0018(18)
O21 0.028(2) 0.039(3) 0.023(2) -0.011(2) -0.0042(19) -0.0006(19)
O22 0.027(2) 0.022(2) 0.024(2) -0.0068(18) -0.0052(18) -0.0017(17)
O23 0.033(2) 0.023(2) 0.022(2) -0.0050(19) -0.0016(18) -0.0028(18)
O24 0.030(2) 0.031(2) 0.024(2) -0.0045(19) -0.0064(19) -0.0029(19)
N5 0.024(3) 0.027(3) 0.020(2) -0.003(2) -0.002(2) -0.004(2)
N6 0.022(2) 0.021(3) 0.027(3) -0.008(2) -0.003(2) 0.001(2)
C1 0.030(3) 0.021(3) 0.029(3) -0.005(3) -0.005(3) 0.004(3)
C2 0.032(3) 0.021(3) 0.023(3) -0.005(3) -0.005(3) 0.001(3)
C3 0.028(3) 0.024(3) 0.029(3) -0.005(3) -0.004(3) 0.005(3)
C4 0.026(3) 0.021(3) 0.033(3) -0.005(3) -0.002(3) 0.008(3)
C5 0.022(3) 0.032(3) 0.022(3) -0.010(3) -0.005(2) 0.003(3)
C6 0.017(3) 0.032(3) 0.026(3) -0.009(3) -0.003(2) 0.000(3)
C7 0.029(3) 0.032(3) 0.031(3) -0.015(3) -0.008(3) 0.004(3)
C8 0.029(3) 0.043(4) 0.026(3) -0.019(3) -0.010(3) 0.004(3)
C9 0.028(3) 0.032(3) 0.022(3) -0.006(3) -0.002(3) 0.002(3)
C10 0.028(3) 0.029(3) 0.033(3) -0.011(3) -0.010(3) 0.003(3)
C11 0.024(3) 0.033(3) 0.023(3) -0.008(3) 0.000(3) -0.001(3)
C12 0.032(3) 0.026(3) 0.028(3) -0.008(3) -0.004(3) -0.004(3)
C13 0.028(3) 0.027(3) 0.027(3) -0.004(3) -0.002(3) -0.004(3)
C14 0.036(4) 0.029(3) 0.023(3) -0.003(3) -0.001(3) -0.011(3)
C15 0.043(4) 0.027(3) 0.025(3) -0.008(3) -0.007(3) -0.002(3)
C16 0.034(3) 0.022(3) 0.031(3) 0.002(3) -0.002(3) 0.004(3)
C17 0.034(4) 0.027(3) 0.030(3) -0.005(3) -0.009(3) 0.005(3)
C18 0.031(3) 0.026(3) 0.026(3) -0.011(3) -0.004(3) 0.007(3)
O25 0.031(2) 0.023(2) 0.035(2) -0.0043(19) 0.002(2) 0.0016(19)

loop_
_atom_type_symbol
_atom_type_description
_atom_type_scat_dispersion_real
_atom_type_scat_dispersion_imag
_atom_type_scat_source
C C 0.0033 0.0016 'International Tables Vol C Tables 4.2.6.8 and 6.1.1.4'
H H 0.0000 0.0000 'International Tables Vol C Tables 4.2.6.8 and 6.1.1.4'
N N 0.0061 0.0033 'International Tables Vol C Tables 4.2.6.8 and 6.1.1.4'
O O 0.0106 0.0060 'International Tables Vol C Tables 4.2.6.8 and 6.1.1.4'
U U -9.6767 9.6646 'International Tables Vol C Tables 4.2.6.8 and 6.1.1.4'

loop_
_geom_angle_atom_site_label_1
_geom_angle_atom_site_label_2
_geom_angle_atom_site_label_3
_geom_angle_site_symmetry_1
_geom_angle_site_symmetry_3
_geom_angle
_geom_angle_publ_flag
O1 U1 O2 . . 178.51(18) yes
O3 U1 O4 . . 49.89(14) yes
O4 U1 O6 . . 59.24(14) yes
O6 U1 O7 . . 50.29(14) yes
O7 U1 O9 . . 67.56(14) yes
O9 U1 O9 . 2_567 67.23(16) yes
O9 U1 O3 2_567 . 66.26(13) yes
U1 O9 U1 . 2_567 112.77(16) yes
O2 U1 O9 . . 89.83(17) ?
O1 U1 O9 . . 91.35(17) ?
O2 U1 O9 . 2_567 90.88(16) ?
O1 U1 O9 . 2_567 90.41(17) ?
O2 U1 O6 . . 89.46(17) ?
O1 U1 O6 . . 89.19(17) ?
O9 U1 O6 . . 117.84(14) ?
O9 U1 O6 2_567 . 174.92(14) ?
O2 U1 O3 . . 87.30(18) ?
O1 U1 O3 . . 92.53(17) ?
O9 U1 O3 . . 133.33(13) ?
O6 U1 O3 . . 108.70(14) ?
O2 U1 O7 . . 88.64(18) ?
O1 U1 O7 . . 90.98(17) ?
O9 U1 O7 2_567 . 134.78(14) ?
O3 U1 O7 . . 158.66(14) ?
O2 U1 O4 . . 92.95(18) ?
O1 U1 O4 . . 85.82(17) ?
O9 U1 O4 . . 175.91(14) ?
O9 U1 O4 2_567 . 115.69(14) ?
O7 U1 O4 . . 109.49(14) ?
O10 U2 O11 . . 177.80(17) yes
O12 U2 O13 . . 50.52(13) yes
O13 U2 O15 . . 61.18(13) yes
O15 U2 O16 . . 50.02(13) yes
O12 U2 O18 . . 66.28(13) yes
O18 U2 O18 . 2_766 66.40(15) yes
O18 U2 O16 2_766 . 66.15(13) yes
U2 O18 U2 . 2_766 113.60(15) yes
O11 U2 O18 . . 94.33(17) ?
O10 U2 O18 . . 87.87(16) ?
O11 U2 O18 . 2_766 89.10(17) ?
O10 U2 O18 . 2_766 91.93(16) ?
O11 U2 O12 . . 87.87(17) ?
O10 U2 O12 . . 92.87(17) ?
O18 U2 O12 2_766 . 132.18(13) ?
O11 U2 O13 . . 90.25(16) ?
O10 U2 O13 . . 88.62(16) ?
O18 U2 O13 . . 116.38(13) ?
O18 U2 O13 2_766 . 177.19(13) ?
O11 U2 O16 . . 92.02(17) ?
O10 U2 O16 . . 86.63(16) ?
O18 U2 O16 . . 131.96(13) ?
O18 U2 O16 2_766 . 66.15(13) ?
O12 U2 O16 . . 161.65(14) ?
O13 U2 O16 . . 111.15(13) ?
O11 U2 O15 . . 89.99(16) ?
O10 U2 O15 . . 87.81(16) ?
O18 U2 O15 . . 175.09(14) ?
O18 U2 O15 2_766 . 116.08(13) ?
O12 U2 O15 . . 111.63(13) ?
N1 O3 U1 . . 98.0(3) ?
N1 O4 U1 . . 97.0(3) ?
N2 O6 U1 . . 97.4(3) ?
N2 O7 U1 . . 96.8(3) ?
U1 O9 H9 . . 113.4 ?
U1 O9 H9 2_567 . 124.4 ?
N3 O12 U2 . . 97.8(3) ?
N3 O13 U2 . . 96.5(3) ?
N4 O15 U2 . . 96.9(3) ?
N4 O16 U2 . . 97.6(3) ?
U2 O18 H18 . . 113.1 ?
U2 O18 H18 2_766 . 115.5 ?
O5 N1 O4 . . 123.5(5) ?
O5 N1 O3 . . 121.6(5) ?
O4 N1 O3 . . 114.9(5) ?
O8 N2 O7 . . 123.2(6) ?
O8 N2 O6 . . 121.5(5) ?
O7 N2 O6 . . 115.3(5) ?
O14 N3 O12 . . 123.1(6) ?
O14 N3 O13 . . 121.8(5) ?
O12 N3 O13 . . 115.1(5) ?
O17 N4 O15 . . 122.6(5) ?
O17 N4 O16 . . 122.3(5) ?
O15 N4 O16 . . 115.1(5) ?
C2 O19 C3 . . 113.6(4) ?
C5 O20 C4 . . 111.0(4) ?
C8 O21 C9 . . 111.2(5) ?
C11 O22 C10 . . 113.7(4) ?
C14 O23 C15 . . 110.0(4) ?
C16 O24 C17 . . 109.7(4) ?
C1 N5 C13 . . 111.3(5) ?
C1 N5 C7 . . 113.5(4) ?
C13 N5 C7 . . 109.5(5) ?
C1 N5 H5 . . 110.6 ?
C13 N5 H5 . . 118.1 ?
C7 N5 H5 . . 92.7 ?
C6 N6 C18 . . 111.0(4) ?
C6 N6 C12 . . 113.3(4) ?
C18 N6 C12 . . 111.0(5) ?
C6 N6 H6 . . 115.4 ?
C18 N6 H6 . . 114.5 ?
C12 N6 H6 . . 90.0 ?
N5 C1 C2 . . 110.5(5) ?
N5 C1 H1A . . 109.5 ?
C2 C1 H1A . . 109.5 ?
N5 C1 H1B . . 109.5 ?
C2 C1 H1B . . 109.6 ?
H1A C1 H1B . . 108.1 ?
O19 C2 C1 . . 111.6(5) ?
O19 C2 H2A . . 109.3 ?
C1 C2 H2A . . 109.2 ?
O19 C2 H2B . . 109.4 ?
C1 C2 H2B . . 109.3 ?
H2A C2 H2B . . 107.9 ?
O19 C3 C4 . . 108.6(5) ?
O19 C3 H3A . . 110.0 ?
C4 C3 H3A . . 110.0 ?
O19 C3 H3B . . 110.0 ?
C4 C3 H3B . . 110.0 ?
H3A C3 H3B . . 108.3 ?
O20 C4 C3 . . 109.2(5) ?
O20 C4 H4A . . 109.9 ?
C3 C4 H4A . . 109.9 ?
O20 C4 H4B . . 109.8 ?
C3 C4 H4B . . 109.8 ?
H4A C4 H4B . . 108.3 ?
O20 C5 C6 . . 107.6(5) ?
O20 C5 H5A . . 110.2 ?
C6 C5 H5A . . 110.2 ?
O20 C5 H5B . . 110.2 ?
C6 C5 H5B . . 110.2 ?
H5A C5 H5B . . 108.5 ?
N6 C6 C5 . . 112.1(5) ?
N6 C6 H6A . . 109.2 ?
C5 C6 H6A . . 109.2 ?
N6 C6 H6B . . 109.1 ?
C5 C6 H6B . . 109.2 ?
H6A C6 H6B . . 107.9 ?
C8 C7 N5 . . 112.3(5) ?
C8 C7 H7A . . 109.2 ?
N5 C7 H7A . . 109.2 ?
C8 C7 H7B . . 109.1 ?
N5 C7 H7B . . 109.1 ?
H7A C7 H7B . . 107.9 ?
O21 C8 C7 . . 108.8(5) ?
O21 C8 H8A . . 109.9 ?
C7 C8 H8A . . 110.0 ?
O21 C8 H8B . . 109.9 ?
C7 C8 H8B . . 109.9 ?
H8A C8 H8B . . 108.3 ?
O21 C9 C10 . . 110.7(5) ?
O21 C9 H9A . . 109.5 ?
C10 C9 H9A . . 109.5 ?
O21 C9 H9B . . 109.5 ?
C10 C9 H9B . . 109.5 ?
H9A C9 H9B . . 108.1 ?
O22 C10 C9 . . 107.5(5) ?
O22 C10 H10A . . 110.2 ?
C9 C10 H10A . . 110.2 ?
O22 C10 H10B . . 110.2 ?
C9 C10 H10B . . 110.2 ?
H10A C10 H10B . . 108.5 ?
O22 C11 C12 . . 111.6(5) ?
O22 C11 H11A . . 109.3 ?
C12 C11 H11A . . 109.3 ?
O22 C11 H11B . . 109.3 ?
C12 C11 H11B . . 109.3 ?
H11A C11 H11B . . 107.9 ?
N6 C12 C11 . . 110.9(5) ?
N6 C12 H12A . . 109.5 ?
C11 C12 H12A . . 109.4 ?
N6 C12 H12B . . 109.5 ?
C11 C12 H12B . . 109.5 ?
H12A C12 H12B . . 108.1 ?
C14 C13 N5 . . 114.2(5) ?
C14 C13 H13A . . 108.7 ?
N5 C13 H13A . . 108.7 ?
C14 C13 H13B . . 108.7 ?
N5 C13 H13B . . 108.7 ?
H13A C13 H13B . . 107.6 ?
O23 C14 C13 . . 108.1(5) ?
O23 C14 H14A . . 110.0 ?
C13 C14 H14A . . 110.1 ?
O23 C14 H14B . . 110.1 ?
C13 C14 H14B . . 110.1 ?
H14A C14 H14B . . 108.4 ?
O23 C15 C16 . . 110.9(5) ?
O23 C15 H15A . . 109.5 ?
C16 C15 H15A . . 109.4 ?
O23 C15 H15B . . 109.4 ?
C16 C15 H15B . . 109.5 ?
H15A C15 H15B . . 108.1 ?
O24 C16 C15 . . 111.6(5) ?
O24 C16 H16A . . 109.3 ?
C15 C16 H16A . . 109.3 ?
O24 C16 H16B . . 109.3 ?
C15 C16 H16B . . 109.3 ?
H16A C16 H16B . . 108.0 ?
O24 C17 C18 . . 107.7(5) ?
O24 C17 H17A . . 110.2 ?
C18 C17 H17A . . 110.1 ?
O24 C17 H17B . . 110.2 ?
C18 C17 H17B . . 110.1 ?
H17A C17 H17B . . 108.5 ?
N6 C18 C17 . . 112.7(5) ?
N6 C18 H18A . . 109.1 ?
C17 C18 H18A . . 109.1 ?
N6 C18 H18B . . 109.0 ?
C17 C18 H18B . . 109.0 ?
H18A C18 H18B . . 107.8 ?
H25A O25 H25B . . 103.1 ?

loop_
_geom_bond_atom_site_label_1
_geom_bond_atom_site_label_2
_geom_bond_site_symmetry_2
_geom_bond_distance
_geom_bond_publ_flag
U1 O1 . 1.789(4) yes
U1 O2 . 1.786(4) yes
U1 O3 . 2.531(4) yes
U1 O4 . 2.561(4) yes
U1 O6 . 2.529(4) yes
U1 O7 . 2.559(4) yes
U1 O9 . 2.313(4) yes
U1 O9 2_567 2.317(4) yes
U1 U1 2_567 3.8556(5) yes
U2 O10 . 1.785(4) yes
U2 O11 . 1.784(4) yes
U2 O12 . 2.515(4) yes
U2 O13 . 2.534(4) yes
U2 O15 . 2.560(4) yes
U2 O16 . 2.539(4) yes
U2 O18 . 2.338(4) yes
U2 O18 2_766 2.341(4) yes
U2 U2 2_766 3.9156(5) yes
O3 N1 . 1.281(6) ?
O4 N1 . 1.268(7) ?
O5 N1 . 1.215(7) ?
O6 N2 . 1.293(7) ?
O7 N2 . 1.266(6) ?
O8 N2 . 1.214(7) ?
O9 U1 2_567 2.317(4) ?
O9 H9 . 1.0420 ?
O12 N3 . 1.269(7) ?
O13 N3 . 1.284(6) ?
O14 N3 . 1.210(7) ?
O15 N4 . 1.273(6) ?
O16 N4 . 1.282(6) ?
O17 N4 . 1.222(6) ?
O18 U2 2_766 2.341(4) ?
O18 H18 . 0.8426 ?
O19 C2 . 1.420(7) ?
O19 C3 . 1.436(7) ?
O20 C5 . 1.410(7) ?
O20 C4 . 1.427(7) ?
O21 C8 . 1.421(7) ?
O21 C9 . 1.434(7) ?
O22 C11 . 1.428(7) ?
O22 C10 . 1.433(7) ?
O23 C14 . 1.427(7) ?
O23 C15 . 1.439(7) ?
O24 C16 . 1.412(7) ?
O24 C17 . 1.433(7) ?
N5 C1 . 1.499(7) ?
N5 C13 . 1.516(7) ?
N5 C7 . 1.523(8) ?
N5 H5 . 0.8733 ?
N6 C6 . 1.499(7) ?
N6 C18 . 1.500(7) ?
N6 C12 . 1.520(8) ?
N6 H6 . 0.9096 ?
C1 C2 . 1.540(8) ?
C1 H1A . 0.9700 ?
C1 H1B . 0.9700 ?
C2 H2A . 0.9700 ?
C2 H2B . 0.9700 ?
C3 C4 . 1.492(8) ?
C3 H3A . 0.9700 ?
C3 H3B . 0.9700 ?
C4 H4A . 0.9700 ?
C4 H4B . 0.9700 ?
C5 C6 . 1.529(8) ?
C5 H5A . 0.9700 ?
C5 H5B . 0.9700 ?
C6 H6A . 0.9700 ?
C6 H6B . 0.9700 ?
C7 C8 . 1.506(9) ?
C7 H7A . 0.9700 ?
C7 H7B . 0.9700 ?
C8 H8A . 0.9700 ?
C8 H8B . 0.9700 ?
C9 C10 . 1.493(8) ?
C9 H9A . 0.9700 ?
C9 H9B . 0.9700 ?
C10 H10A . 0.9700 ?
C10 H10B . 0.9700 ?
C11 C12 . 1.522(8) ?
C11 H11A . 0.9700 ?
C11 H11B . 0.9700 ?
C12 H12A . 0.9700 ?
C12 H12B . 0.9700 ?
C13 C14 . 1.486(9) ?
C13 H13A . 0.9700 ?
C13 H13B . 0.9700 ?
C14 H14A . 0.9700 ?
C14 H14B . 0.9700 ?
C15 C16 . 1.494(9) ?
C15 H15A . 0.9700 ?
C15 H15B . 0.9700 ?
C16 H16A . 0.9700 ?
C16 H16B . 0.9700 ?
C17 C18 . 1.506(9) ?
C17 H17A . 0.9700 ?
C17 H17B . 0.9700 ?
C18 H18A . 0.9700 ?
C18 H18B . 0.9700 ?
O25 H25A . 0.9566 ?
O25 H25B . 0.9069 ?

loop_
_geom_hbond_atom_site_label_D
_geom_hbond_atom_site_label_H
_geom_hbond_atom_site_label_A
_geom_hbond_distance_DH
_geom_hbond_distance_HA
_geom_hbond_distance_DA
_geom_hbond_angle_DHA
N5 H5 O19 0.87 2.56 2.837(6) 100
N5 H5 O21 0.87 2.28 2.805(6) 119
N5 H5 O23 0.87 2.57 2.824(6) 98
N6 H6 O20 0.91 2.47 2.777(6) 100
N6 H6 O22 0.91 2.23 2.858(6) 126
N6 H6 O24 0.91 2.72 2.806(6) 86
O9 H9 O25 1.04 1.73 2.746(6) 165
O18 H18 O22 0.84 2.14 2.961(6) 165
O25 H25B O19 0.91 2.22 3.035(6) 150
O25 H25A O23 0.96 1.95 2.849(6) 155
